data_7160483
loop_
_publ_author_name
'Wang, Qi-Ming'
'Peng, Chang-Min'
'Sun, Yong-En'
'Yao, Chuan-Zhi'
'Jiang, Hua-Jie'
'Yu, Jie'

_publ_section_title
;
 Enantioselective construction of functionalized oxazoles <i>via</i>
 anionic stereogenic-at-cobalt(III) complex-catalyzed Ugi-4CR/Wittig
 reaction sequences.
;
_journal_issue 17
_journal_name_full 'Organic &amp; biomolecular chemistry'
_journal_page_first 4074
_journal_page_last 4078
_journal_paper_doi 10.1039/d5ob00293a
_journal_volume 23
_journal_year 2025
_chemical_absolute_configuration rmad
_chemical_formula_moiety 'C18 H14 Br Cl N2 O3'
_chemical_formula_sum 'C18 H14 Br Cl N2 O3'
_chemical_formula_weight 421.67
_space_group_crystal_system monoclinic
_space_group_IT_number 4
_space_group_name_Hall 'P 2yb'
_space_group_name_H-M_alt 'P 1 21 1'
_atom_sites_solution_hydrogens geom
_atom_sites_solution_primary dual
_audit_creation_date 2022-10-14
_audit_creation_method
;
Olex2 1.5
(compiled 2022.04.07 svn.rca3783a0 for OlexSys, GUI svn.r6498)
;
_audit_update_record
;
2025-02-07 deposited with the CCDC.	2025-04-03 downloaded from the CCDC.
;
_cell_angle_alpha 90
_cell_angle_beta 90.368(2)
_cell_angle_gamma 90
_cell_formula_units_Z 4
_cell_length_a 11.1043(3)
_cell_length_b 13.4026(4)
_cell_length_c 12.0631(4)
_cell_measurement_reflns_used 9812
_cell_measurement_temperature 213
_cell_measurement_theta_max 55.010
_cell_measurement_theta_min 2.869
_cell_volume 1795.27(9)
_computing_cell_refinement 'SAINT v8.37A (Bruker, 2015)'
_computing_data_reduction 'SAINT v8.37A (Bruker, 2015)'
_computing_molecular_graphics 'Olex2 1.5 (Dolomanov et al., 2009)'
_computing_publication_material 'Olex2 1.5 (Dolomanov et al., 2009)'
_computing_structure_refinement 'SHELXL 2018/3 (Sheldrick, 2015)'
_computing_structure_solution 'SHELXT 2018/2 (Sheldrick, 2018)'
_diffrn_ambient_temperature 213
_diffrn_measured_fraction_theta_full 0.997
_diffrn_measured_fraction_theta_max 0.995
_diffrn_measurement_device_type 'Bruker D8 Venture'
_diffrn_measurement_method '\f and \w scans'
_diffrn_radiation_type GaK\a
_diffrn_radiation_wavelength 1.34139
_diffrn_reflns_av_R_equivalents 0.0458
_diffrn_reflns_av_unetI/netI 0.0408
_diffrn_reflns_Laue_measured_fraction_full 0.997
_diffrn_reflns_Laue_measured_fraction_max 0.995
_diffrn_reflns_limit_h_max 13
_diffrn_reflns_limit_h_min -13
_diffrn_reflns_limit_k_max 16
_diffrn_reflns_limit_k_min -16
_diffrn_reflns_limit_l_max 14
_diffrn_reflns_limit_l_min -12
_diffrn_reflns_number 24195
_diffrn_reflns_point_group_measured_fraction_full 0.992
_diffrn_reflns_point_group_measured_fraction_max 0.986
_diffrn_reflns_theta_full 53.594
_diffrn_reflns_theta_max 55.120
_diffrn_reflns_theta_min 3.463
_diffrn_source_current 2.86
_diffrn_source_power 0.1995708
_diffrn_source_voltage 69.78
_diffrn_standards_number 0
_exptl_absorpt_coefficient_mu 3.083
_exptl_absorpt_correction_T_max 0.7508
_exptl_absorpt_correction_T_min 0.5988
_exptl_absorpt_correction_type multi-scan
_exptl_absorpt_process_details
;
SADABS-2016/2 (Bruker,2016/2) was used for absorption correction.
wR2(int) was 0.1013 before and 0.0726 after correction.
The Ratio of minimum to maximum transmission is 0.7975.
The \l/2 correction factor is Not present.
;
_exptl_crystal_colour colourless
_exptl_crystal_colour_primary colourless
_exptl_crystal_density_diffrn 1.560
_exptl_crystal_description block
_exptl_crystal_F_000 848
_exptl_crystal_size_max 0.07
_exptl_crystal_size_mid 0.07
_exptl_crystal_size_min 0.05
_refine_diff_density_max 0.287
_refine_diff_density_min -0.356
_refine_diff_density_rms 0.050
_refine_ls_abs_structure_details
;
 Flack x determined using 2908 quotients [(I+)-(I-)]/[(I+)+(I-)]
 (Parsons, Flack and Wagner, Acta Cryst. B69 (2013) 249-259).
;
_refine_ls_abs_structure_Flack 0.041(7)
_refine_ls_extinction_method none
_refine_ls_goodness_of_fit_ref 1.065
_refine_ls_hydrogen_treatment constr
_refine_ls_matrix_type full
_refine_ls_number_parameters 453
_refine_ls_number_reflns 6784
_refine_ls_number_restraints 1
_refine_ls_restrained_S_all 1.065
_refine_ls_R_factor_all 0.0274
_refine_ls_R_factor_gt 0.0258
_refine_ls_shift/su_max 0.000
_refine_ls_shift/su_mean 0.000
_refine_ls_structure_factor_coef Fsqd
_refine_ls_weighting_details 'w=1/[\s^2^(Fo^2^)+(0.0254P)^2^+0.2446P] where P=(Fo^2^+2Fc^2^)/3'
_refine_ls_weighting_scheme calc
_refine_ls_wR_factor_gt 0.0625
_refine_ls_wR_factor_ref 0.0638
_reflns_Friedel_coverage 0.897
_reflns_Friedel_fraction_full 0.986
_reflns_Friedel_fraction_max 0.977
_reflns_number_gt 6497
_reflns_number_total 6784
_reflns_threshold_expression 'I > 2\s(I)'
_cod_data_source_file d5ob00293a2.cif
_cod_data_source_block 221014wqm
_cod_depositor_comments 'Adding full bibliography for 7160483.cif.'
_cod_database_code 7160483
_shelx_shelxl_version_number 2018/3
_shelx_space_group_comment
;
The symmetry employed for this shelxl refinement is uniquely defined
by the following loop, which should always be used as a source of
symmetry information in preference to the above space-group names.
They are only intended as comments.
;
_shelx_estimated_absorpt_t_max 0.861
_shelx_estimated_absorpt_t_min 0.813
_olex2_refinement_description
;
1. Fixed Uiso
 At 1.2 times of:
  All C(H) groups, All N(H) groups
 At 1.5 times of:
  All C(H,H,H) groups
2.a Ternary CH refined with riding coordinates:
 C3(H3), C21(H21)
2.b Aromatic/amide H refined with riding coordinates:
 N1(H1), C5(H5), C6(H6), C8(H8), C9(H9), C11(H11), C15(H15), C16(H16),
 C17(H17), C18(H18), N3(H3A), C23(H23), C24(H24), C26(H26), C27(H27), C29(H29),
 C33(H33), C34(H34), C35(H35), C36(H36)
2.c Idealised Me refined as rotating group:
 C14(H14A,H14B,H14C), C32(H32A,H32B,H32C)
;
_olex2_submission_special_instructions 'No special instructions were received'

loop_
_space_group_symop_operation_xyz
'x, y, z'
'-x, y+1/2, -z'

loop_
_atom_site_label
_atom_site_type_symbol
_atom_site_fract_x
_atom_site_fract_y
_atom_site_fract_z
_atom_site_U_iso_or_equiv
_atom_site_adp_type
_atom_site_occupancy
_atom_site_site_symmetry_order
_atom_site_calc_flag
_atom_site_refinement_flags_posn
_atom_site_refinement_flags_adp
_atom_site_refinement_flags_occupancy
_atom_site_disorder_assembly
_atom_site_disorder_group
Br1 Br 0.45759(4) 0.39454(3) 0.20073(3) 0.04555(12) Uani 1 1 d . . . . .
Cl1 Cl 1.14529(13) 0.32595(12) -0.04978(12) 0.0825(4) Uani 1 1 d . . . . .
O1 O 0.5440(2) 0.3931(2) 0.47451(18) 0.0382(5) Uani 1 1 d . . . . .
O2 O 0.7870(3) 0.3680(3) 0.7782(2) 0.0599(8) Uani 1 1 d . . . . .
O3 O 0.5881(3) 0.3740(3) 0.8113(2) 0.0543(8) Uani 1 1 d . . . . .
N1 N 0.8351(3) 0.3778(3) 0.3406(2) 0.0494(9) Uani 1 1 d . . . . .
H1 H 0.870864 0.375000 0.404865 0.059 Uiso 1 1 calc R U . . .
N2 N 0.7300(3) 0.3782(2) 0.5429(2) 0.0363(7) Uani 1 1 d . . . . .
C1 C 0.5647(3) 0.5040(3) 0.2224(3) 0.0329(7) Uani 1 1 d . . . . .
C2 C 0.6688(3) 0.4922(3) 0.2849(3) 0.0313(7) Uani 1 1 d . . . . .
C3 C 0.7060(3) 0.3927(3) 0.3375(3) 0.0350(7) Uani 1 1 d . . . . .
H3 H 0.668389 0.337457 0.295153 0.042 Uiso 1 1 calc R U . . .
C4 C 0.9045(3) 0.3678(2) 0.2463(3) 0.0339(8) Uani 1 1 d . . . . .
C5 C 1.0292(3) 0.3593(3) 0.2603(3) 0.0371(8) Uani 1 1 d . . . . .
H5 H 1.063247 0.362620 0.331699 0.044 Uiso 1 1 calc R U . . .
C6 C 1.1021(4) 0.3461(3) 0.1698(4) 0.0460(9) Uani 1 1 d . . . . .
H6 H 1.185815 0.339367 0.179396 0.055 Uiso 1 1 calc R U . . .
C7 C 1.0520(4) 0.3427(3) 0.0642(3) 0.0467(9) Uani 1 1 d . . . . .
C8 C 0.9303(4) 0.3526(3) 0.0491(3) 0.0487(10) Uani 1 1 d . . . . .
H8 H 0.897047 0.350574 -0.022775 0.058 Uiso 1 1 calc R U . . .
C9 C 0.8559(4) 0.3657(3) 0.1405(3) 0.0468(10) Uani 1 1 d . . . . .
H9 H 0.772392 0.373112 0.130169 0.056 Uiso 1 1 calc R U . . .
C10 C 0.6649(3) 0.3874(3) 0.4558(3) 0.0329(7) Uani 1 1 d . . . . .
C11 C 0.5357(3) 0.3874(3) 0.5877(3) 0.0391(8) Uani 1 1 d . . . . .
H11 H 0.464175 0.389531 0.628850 0.047 Uiso 1 1 calc R U . . .
C12 C 0.6467(3) 0.3783(3) 0.6292(3) 0.0339(7) Uani 1 1 d . . . . .
C13 C 0.6846(3) 0.3721(3) 0.7465(3) 0.0411(9) Uani 1 1 d . . . . .
C14 C 0.6119(5) 0.3715(5) 0.9295(3) 0.0754(16) Uani 1 1 d . . . . .
H14A H 0.649064 0.308302 0.948957 0.113 Uiso 1 1 calc R U . . .
H14B H 0.536765 0.378684 0.969308 0.113 Uiso 1 1 calc R U . . .
H14C H 0.665699 0.425682 0.949338 0.113 Uiso 1 1 calc R U . . .
C15 C 0.7429(3) 0.5753(3) 0.2969(3) 0.0400(8) Uani 1 1 d . . . . .
H15 H 0.813858 0.570197 0.339524 0.048 Uiso 1 1 calc R U . . .
C16 C 0.7142(4) 0.6645(3) 0.2477(4) 0.0495(10) Uani 1 1 d . . . . .
H16 H 0.765773 0.719557 0.256461 0.059 Uiso 1 1 calc R U . . .
C17 C 0.6101(4) 0.6740(3) 0.1853(4) 0.0520(10) Uani 1 1 d . . . . .
H17 H 0.591180 0.735350 0.151683 0.062 Uiso 1 1 calc R U . . .
C18 C 0.5341(4) 0.5938(3) 0.1725(3) 0.0454(9) Uani 1 1 d . . . . .
H18 H 0.462752 0.599639 0.130643 0.054 Uiso 1 1 calc R U . . .
Br2 Br -0.03402(3) 0.63162(3) 0.57236(3) 0.04370(11) Uani 1 1 d . . . . .
Cl2 Cl 0.64555(11) 0.64209(10) 0.83882(11) 0.0704(3) Uani 1 1 d . . . . .
O4 O 0.0501(2) 0.6202(2) 0.29874(19) 0.0433(6) Uani 1 1 d . . . . .
O5 O 0.0821(3) 0.5923(2) -0.0348(2) 0.0574(8) Uani 1 1 d . . . . .
O6 O 0.2812(3) 0.6169(3) -0.0118(2) 0.0688(10) Uani 1 1 d . . . . .
N3 N 0.3424(2) 0.6284(3) 0.4350(2) 0.0374(6) Uani 1 1 d . . . . .
H3A H 0.379403 0.631788 0.371715 0.045 Uiso 1 1 calc R U . . .
N4 N 0.2346(3) 0.6164(2) 0.2285(2) 0.0366(7) Uani 1 1 d . . . . .
C19 C 0.0643(3) 0.5169(2) 0.5509(3) 0.0307(7) Uani 1 1 d . . . . .
C20 C 0.1691(3) 0.5226(2) 0.4903(3) 0.0271(7) Uani 1 1 d . . . . .
C21 C 0.2131(3) 0.6184(2) 0.4348(3) 0.0291(7) Uani 1 1 d . . . . .
H21 H 0.178123 0.676327 0.474112 0.035 Uiso 1 1 calc R U . . .
C22 C 0.4097(3) 0.6327(3) 0.5308(3) 0.0325(7) Uani 1 1 d . . . . .
C23 C 0.3590(3) 0.6338(3) 0.6363(3) 0.0379(7) Uani 1 1 d . . . . .
H23 H 0.274745 0.632920 0.643752 0.046 Uiso 1 1 calc R U . . .
C24 C 0.4315(4) 0.6360(3) 0.7306(3) 0.0437(8) Uani 1 1 d . . . . .
H24 H 0.396554 0.635567 0.801386 0.052 Uiso 1 1 calc R U . . .
C25 C 0.5547(3) 0.6388(3) 0.7200(3) 0.0437(9) Uani 1 1 d . . . . .
C26 C 0.6074(3) 0.6389(3) 0.6172(4) 0.0469(9) Uani 1 1 d . . . . .
H26 H 0.691719 0.640564 0.610921 0.056 Uiso 1 1 calc R U . . .
C27 C 0.5355(3) 0.6366(3) 0.5227(3) 0.0385(8) Uani 1 1 d . . . . .
H27 H 0.571596 0.637565 0.452408 0.046 Uiso 1 1 calc R U . . .
C28 C 0.1713(3) 0.6205(3) 0.3164(3) 0.0316(7) Uani 1 1 d . . . . .
C29 C 0.0389(3) 0.6162(3) 0.1857(3) 0.0446(9) Uani 1 1 d . . . . .
H29 H -0.033810 0.615492 0.145394 0.054 Uiso 1 1 calc R U . . .
C30 C 0.1491(3) 0.6135(3) 0.1428(3) 0.0366(8) Uani 1 1 d . . . . .
C31 C 0.1820(4) 0.6081(3) 0.0251(3) 0.0451(10) Uani 1 1 d . . . . .
C32 C 0.0956(6) 0.5866(5) -0.1540(4) 0.0778(16) Uani 1 1 d . . . . .
H32A H 0.017797 0.574096 -0.188150 0.117 Uiso 1 1 calc R U . . .
H32B H 0.150376 0.532678 -0.172155 0.117 Uiso 1 1 calc R U . . .
H32C H 0.127844 0.649094 -0.181360 0.117 Uiso 1 1 calc R U . . .
C33 C 0.2365(3) 0.4358(3) 0.4802(3) 0.0336(7) Uani 1 1 d . . . . .
H33 H 0.307548 0.436846 0.438310 0.040 Uiso 1 1 calc R U . . .
C34 C 0.2014(4) 0.3484(3) 0.5301(3) 0.0424(9) Uani 1 1 d . . . . .
H34 H 0.249017 0.290801 0.522902 0.051 Uiso 1 1 calc R U . . .
C35 C 0.0960(4) 0.3449(3) 0.5908(3) 0.0417(9) Uani 1 1 d . . . . .
H35 H 0.072138 0.284904 0.624621 0.050 Uiso 1 1 calc R U . . .
C36 C 0.0264(3) 0.4289(3) 0.6018(3) 0.0375(8) Uani 1 1 d . . . . .
H36 H -0.045323 0.427254 0.642705 0.045 Uiso 1 1 calc R U . . .

loop_
_atom_site_aniso_label
_atom_site_aniso_U_11
_atom_site_aniso_U_22
_atom_site_aniso_U_33
_atom_site_aniso_U_23
_atom_site_aniso_U_13
_atom_site_aniso_U_12
Br1 0.0332(2) 0.0597(2) 0.0436(2) -0.00014(19) -0.00813(16) -0.01030(18)
Cl1 0.0701(9) 0.1095(10) 0.0682(8) -0.0237(7) 0.0367(7) 0.0010(7)
O1 0.0281(11) 0.0585(14) 0.0280(12) 0.0009(12) -0.0004(9) 0.0044(12)
O2 0.0434(16) 0.100(2) 0.0364(15) 0.0135(15) -0.0107(13) -0.0036(16)
O3 0.0498(16) 0.086(2) 0.0271(14) 0.0041(14) 0.0010(12) -0.0054(16)
N1 0.0300(16) 0.093(3) 0.0251(15) -0.0028(17) -0.0038(12) 0.0189(17)
N2 0.0318(15) 0.0489(18) 0.0283(15) 0.0042(13) -0.0013(12) 0.0009(13)
C1 0.0254(17) 0.0456(18) 0.0279(18) -0.0012(15) 0.0010(14) -0.0024(14)
C2 0.0249(16) 0.0480(18) 0.0212(16) -0.0022(14) 0.0026(13) 0.0007(14)
C3 0.0261(16) 0.0514(18) 0.0275(17) -0.0032(17) -0.0017(13) 0.0068(16)
C4 0.0311(17) 0.0436(19) 0.0270(18) 0.0004(14) 0.0018(14) 0.0092(14)
C5 0.0277(18) 0.0437(18) 0.040(2) -0.0015(15) -0.0063(15) 0.0026(14)
C6 0.0296(19) 0.052(2) 0.057(3) -0.0075(19) 0.0016(18) 0.0005(16)
C7 0.043(2) 0.050(2) 0.047(2) -0.0099(18) 0.0137(19) 0.0013(18)
C8 0.049(2) 0.066(2) 0.031(2) -0.0099(18) 0.0023(18) 0.0073(19)
C9 0.035(2) 0.072(3) 0.034(2) -0.0059(18) -0.0038(16) 0.0129(18)
C10 0.0282(16) 0.0407(17) 0.0298(17) 0.0014(16) -0.0001(13) 0.0015(15)
C11 0.0358(18) 0.054(2) 0.0278(18) 0.0019(17) 0.0042(14) 0.0017(17)
C12 0.0353(18) 0.0397(19) 0.0268(17) 0.0038(14) 0.0011(14) -0.0004(15)
C13 0.040(2) 0.052(2) 0.0310(19) 0.0064(16) 0.0010(16) -0.0038(16)
C14 0.077(3) 0.127(5) 0.022(2) 0.010(3) 0.002(2) -0.012(3)
C15 0.0308(19) 0.058(2) 0.032(2) -0.0044(17) 0.0060(15) -0.0057(16)
C16 0.047(2) 0.053(2) 0.048(3) -0.0028(18) 0.009(2) -0.0152(18)
C17 0.057(3) 0.049(2) 0.051(3) 0.0115(19) 0.010(2) 0.0005(19)
C18 0.035(2) 0.062(2) 0.039(2) 0.0087(17) -0.0012(17) 0.0076(17)
Br2 0.0358(2) 0.0525(2) 0.0429(2) 0.00164(19) 0.00765(16) 0.01296(18)
Cl2 0.0674(7) 0.0741(7) 0.0694(7) 0.0041(6) -0.0375(6) -0.0113(6)
O4 0.0294(13) 0.0711(18) 0.0294(13) 0.0004(13) 0.0002(10) 0.0037(13)
O5 0.0621(19) 0.082(2) 0.0280(14) 0.0012(13) -0.0089(13) -0.0046(15)
O6 0.0536(19) 0.118(3) 0.0345(16) 0.0044(18) 0.0100(14) -0.004(2)
N3 0.0305(15) 0.0544(16) 0.0274(15) -0.0008(15) 0.0048(11) -0.0084(14)
N4 0.0330(15) 0.0502(18) 0.0266(15) 0.0043(13) 0.0024(12) 0.0017(13)
C19 0.0274(17) 0.0378(17) 0.0269(17) 0.0005(13) -0.0041(13) -0.0015(13)
C20 0.0241(16) 0.0370(16) 0.0202(16) -0.0002(12) -0.0044(12) -0.0033(12)
C21 0.0276(16) 0.0357(17) 0.0240(16) -0.0015(13) 0.0027(12) -0.0009(13)
C22 0.0298(16) 0.0313(14) 0.0363(18) 0.0011(16) -0.0001(14) -0.0052(14)
C23 0.0293(17) 0.0514(18) 0.0331(18) -0.0028(18) 0.0023(14) -0.0089(17)
C24 0.049(2) 0.0487(19) 0.0331(19) -0.0060(18) -0.0061(16) -0.0065(19)
C25 0.041(2) 0.0439(18) 0.046(2) -0.0002(19) -0.0124(17) -0.0085(18)
C26 0.0258(17) 0.0472(18) 0.068(3) 0.004(2) -0.0058(17) -0.0058(17)
C27 0.0274(17) 0.0416(16) 0.047(2) -0.0028(18) 0.0038(14) -0.0053(16)
C28 0.0279(16) 0.0362(17) 0.0308(17) 0.0037(14) 0.0002(13) 0.0033(14)
C29 0.038(2) 0.067(3) 0.0286(19) 0.0044(18) -0.0058(15) 0.0019(18)
C30 0.0351(19) 0.044(2) 0.0309(18) 0.0051(14) 0.0016(14) 0.0020(14)
C31 0.049(2) 0.055(2) 0.032(2) 0.0060(16) 0.0001(18) 0.0030(17)
C32 0.103(4) 0.104(4) 0.026(2) 0.003(2) -0.011(2) -0.011(3)
C33 0.0273(18) 0.0412(17) 0.0323(19) -0.0036(14) -0.0043(14) 0.0018(14)
C34 0.046(2) 0.0354(17) 0.046(2) -0.0054(16) -0.0135(18) 0.0039(16)
C35 0.048(2) 0.0391(18) 0.038(2) 0.0059(16) -0.0098(18) -0.0117(16)
C36 0.0315(18) 0.0482(19) 0.033(2) 0.0036(15) -0.0041(15) -0.0092(15)

loop_
_atom_type_symbol
_atom_type_description
_atom_type_scat_dispersion_real
_atom_type_scat_dispersion_imag
_atom_type_scat_source
C C 0.0137 0.0067 'International Tables Vol C Tables 4.2.6.8 and 6.1.1.4'
H H 0.0000 0.0000 'International Tables Vol C Tables 4.2.6.8 and 6.1.1.4'
Br Br -0.9338 1.0006 'International Tables Vol C Tables 4.2.6.8 and 6.1.1.4'
Cl Cl 0.3281 0.5435 'International Tables Vol C Tables 4.2.6.8 and 6.1.1.4'
N N 0.0241 0.0134 'International Tables Vol C Tables 4.2.6.8 and 6.1.1.4'
O O 0.0389 0.0241 'International Tables Vol C Tables 4.2.6.8 and 6.1.1.4'

loop_
_geom_angle_atom_site_label_1
_geom_angle_atom_site_label_2
_geom_angle_atom_site_label_3
_geom_angle
_geom_angle_site_symmetry_1
_geom_angle_site_symmetry_3
_geom_angle_publ_flag
C10 O1 C11 103.5(3) . . ?
C13 O3 C14 115.9(3) . . ?
C3 N1 H1 118.4 . . ?
C4 N1 H1 118.4 . . ?
C4 N1 C3 123.3(3) . . ?
C10 N2 C12 103.8(3) . . ?
C2 C1 Br1 120.3(3) . . ?
C2 C1 C18 122.5(3) . . ?
C18 C1 Br1 117.2(3) . . ?
C1 C2 C3 123.1(3) . . ?
C1 C2 C15 117.2(3) . . ?
C15 C2 C3 119.7(3) . . ?
N1 C3 C2 113.3(3) . . ?
N1 C3 H3 109.0 . . ?
N1 C3 C10 106.0(3) . . ?
C2 C3 H3 109.0 . . ?
C10 C3 C2 110.6(3) . . ?
C10 C3 H3 109.0 . . ?
N1 C4 C5 117.7(3) . . ?
C9 C4 N1 123.0(3) . . ?
C9 C4 C5 119.3(3) . . ?
C4 C5 H5 119.9 . . ?
C6 C5 C4 120.2(3) . . ?
C6 C5 H5 119.9 . . ?
C5 C6 H6 120.1 . . ?
C5 C6 C7 119.9(4) . . ?
C7 C6 H6 120.1 . . ?
C6 C7 Cl1 119.5(3) . . ?
C8 C7 Cl1 119.9(3) . . ?
C8 C7 C6 120.6(4) . . ?
C7 C8 H8 120.1 . . ?
C7 C8 C9 119.7(4) . . ?
C9 C8 H8 120.1 . . ?
C4 C9 C8 120.2(4) . . ?
C4 C9 H9 119.9 . . ?
C8 C9 H9 119.9 . . ?
O1 C10 C3 117.3(3) . . ?
N2 C10 O1 114.9(3) . . ?
N2 C10 C3 127.7(3) . . ?
O1 C11 H11 125.9 . . ?
C12 C11 O1 108.1(3) . . ?
C12 C11 H11 125.9 . . ?
N2 C12 C13 121.9(3) . . ?
C11 C12 N2 109.6(3) . . ?
C11 C12 C13 128.5(3) . . ?
O2 C13 O3 125.4(4) . . ?
O2 C13 C12 124.9(3) . . ?
O3 C13 C12 109.7(3) . . ?
O3 C14 H14A 109.5 . . ?
O3 C14 H14B 109.5 . . ?
O3 C14 H14C 109.5 . . ?
H14A C14 H14B 109.5 . . ?
H14A C14 H14C 109.5 . . ?
H14B C14 H14C 109.5 . . ?
C2 C15 H15 119.5 . . ?
C16 C15 C2 121.1(4) . . ?
C16 C15 H15 119.5 . . ?
C15 C16 H16 119.7 . . ?
C15 C16 C17 120.6(4) . . ?
C17 C16 H16 119.7 . . ?
C16 C17 H17 120.0 . . ?
C18 C17 C16 120.0(4) . . ?
C18 C17 H17 120.0 . . ?
C1 C18 H18 120.6 . . ?
C17 C18 C1 118.7(4) . . ?
C17 C18 H18 120.6 . . ?
C28 O4 C29 103.9(3) . . ?
C31 O5 C32 117.0(4) . . ?
C21 N3 H3A 118.6 . . ?
C22 N3 H3A 118.6 . . ?
C22 N3 C21 122.7(3) . . ?
C28 N4 C30 103.9(3) . . ?
C20 C19 Br2 120.9(2) . . ?
C20 C19 C36 122.5(3) . . ?
C36 C19 Br2 116.6(3) . . ?
C19 C20 C21 123.4(3) . . ?
C19 C20 C33 117.2(3) . . ?
C33 C20 C21 119.4(3) . . ?
N3 C21 C20 113.5(3) . . ?
N3 C21 H21 108.7 . . ?
N3 C21 C28 107.6(3) . . ?
C20 C21 H21 108.7 . . ?
C28 C21 C20 109.5(3) . . ?
C28 C21 H21 108.7 . . ?
N3 C22 C23 123.2(3) . . ?
N3 C22 C27 118.7(3) . . ?
C23 C22 C27 118.1(3) . . ?
C22 C23 H23 119.6 . . ?
C24 C23 C22 120.8(3) . . ?
C24 C23 H23 119.6 . . ?
C23 C24 H24 120.1 . . ?
C25 C24 C23 119.7(4) . . ?
C25 C24 H24 120.1 . . ?
C24 C25 Cl2 119.5(3) . . ?
C26 C25 Cl2 119.5(3) . . ?
C26 C25 C24 120.9(3) . . ?
C25 C26 H26 120.2 . . ?
C25 C26 C27 119.7(3) . . ?
C27 C26 H26 120.2 . . ?
C22 C27 H27 119.6 . . ?
C26 C27 C22 120.8(3) . . ?
C26 C27 H27 119.6 . . ?
O4 C28 C21 116.7(3) . . ?
N4 C28 O4 114.7(3) . . ?
N4 C28 C21 128.4(3) . . ?
O4 C29 H29 126.0 . . ?
C30 C29 O4 108.1(3) . . ?
C30 C29 H29 126.0 . . ?
N4 C30 C31 122.9(3) . . ?
C29 C30 N4 109.5(3) . . ?
C29 C30 C31 127.6(4) . . ?
O5 C31 C30 108.7(4) . . ?
O6 C31 O5 125.2(4) . . ?
O6 C31 C30 126.1(4) . . ?
O5 C32 H32A 109.5 . . ?
O5 C32 H32B 109.5 . . ?
O5 C32 H32C 109.5 . . ?
H32A C32 H32B 109.5 . . ?
H32A C32 H32C 109.5 . . ?
H32B C32 H32C 109.5 . . ?
C20 C33 H33 119.3 . . ?
C34 C33 C20 121.4(3) . . ?
C34 C33 H33 119.3 . . ?
C33 C34 H34 119.9 . . ?
C33 C34 C35 120.2(3) . . ?
C35 C34 H34 119.9 . . ?
C34 C35 H35 120.0 . . ?
C36 C35 C34 120.0(3) . . ?
C36 C35 H35 120.0 . . ?
C19 C36 H36 120.7 . . ?
C35 C36 C19 118.6(3) . . ?
C35 C36 H36 120.7 . . ?

loop_
_geom_bond_atom_site_label_1
_geom_bond_atom_site_label_2
_geom_bond_distance
_geom_bond_site_symmetry_2
_geom_bond_publ_flag
Br1 C1 1.906(3) . ?
Cl1 C7 1.742(4) . ?
O1 C10 1.365(4) . ?
O1 C11 1.371(4) . ?
O2 C13 1.199(5) . ?
O3 C13 1.331(5) . ?
O3 C14 1.448(5) . ?
N1 H1 0.8700 . ?
N1 C3 1.447(4) . ?
N1 C4 1.384(4) . ?
N2 C10 1.278(4) . ?
N2 C12 1.397(4) . ?
C1 C2 1.384(5) . ?
C1 C18 1.387(5) . ?
C2 C3 1.533(5) . ?
C2 C15 1.392(5) . ?
C3 H3 0.9900 . ?
C3 C10 1.503(5) . ?
C4 C5 1.399(5) . ?
C4 C9 1.384(5) . ?
C5 H5 0.9400 . ?
C5 C6 1.375(5) . ?
C6 H6 0.9400 . ?
C6 C7 1.387(6) . ?
C7 C8 1.369(6) . ?
C8 H8 0.9400 . ?
C8 C9 1.393(5) . ?
C9 H9 0.9400 . ?
C11 H11 0.9400 . ?
C11 C12 1.333(5) . ?
C12 C13 1.476(5) . ?
C14 H14A 0.9700 . ?
C14 H14B 0.9700 . ?
C14 H14C 0.9700 . ?
C15 H15 0.9400 . ?
C15 C16 1.371(6) . ?
C16 H16 0.9400 . ?
C16 C17 1.381(6) . ?
C17 H17 0.9400 . ?
C17 C18 1.375(6) . ?
C18 H18 0.9400 . ?
Br2 C19 1.905(3) . ?
Cl2 C25 1.748(4) . ?
O4 C28 1.361(4) . ?
O4 C29 1.370(4) . ?
O5 C31 1.337(5) . ?
O5 C32 1.448(5) . ?
O6 C31 1.197(5) . ?
N3 H3A 0.8700 . ?
N3 C21 1.442(4) . ?
N3 C22 1.373(4) . ?
N4 C28 1.278(4) . ?
N4 C30 1.399(4) . ?
C19 C20 1.380(5) . ?
C19 C36 1.395(5) . ?
C20 C21 1.530(4) . ?
C20 C33 1.389(5) . ?
C21 H21 0.9900 . ?
C21 C28 1.499(4) . ?
C22 C23 1.396(5) . ?
C22 C27 1.403(5) . ?
C23 H23 0.9400 . ?
C23 C24 1.390(5) . ?
C24 H24 0.9400 . ?
C24 C25 1.375(5) . ?
C25 C26 1.375(6) . ?
C26 H26 0.9400 . ?
C26 C27 1.388(5) . ?
C27 H27 0.9400 . ?
C29 H29 0.9400 . ?
C29 C30 1.331(5) . ?
C30 C31 1.470(5) . ?
C32 H32A 0.9700 . ?
C32 H32B 0.9700 . ?
C32 H32C 0.9700 . ?
C33 H33 0.9400 . ?
C33 C34 1.374(5) . ?
C34 H34 0.9400 . ?
C34 C35 1.386(6) . ?
C35 H35 0.9400 . ?
C35 C36 1.373(5) . ?
C36 H36 0.9400 . ?

loop_
_geom_torsion_atom_site_label_1
_geom_torsion_atom_site_label_2
_geom_torsion_atom_site_label_3
_geom_torsion_atom_site_label_4
_geom_torsion
_geom_torsion_site_symmetry_1
_geom_torsion_site_symmetry_2
_geom_torsion_site_symmetry_3
_geom_torsion_site_symmetry_4
_geom_torsion_publ_flag
Br1 C1 C2 C3 1.4(4) . . . . ?
Br1 C1 C2 C15 179.8(3) . . . . ?
Br1 C1 C18 C17 -179.3(3) . . . . ?
Cl1 C7 C8 C9 179.8(3) . . . . ?
O1 C11 C12 N2 0.2(4) . . . . ?
O1 C11 C12 C13 178.2(3) . . . . ?
N1 C3 C10 O1 -176.0(3) . . . . ?
N1 C3 C10 N2 4.2(5) . . . . ?
N1 C4 C5 C6 178.0(4) . . . . ?
N1 C4 C9 C8 -178.1(4) . . . . ?
N2 C12 C13 O2 1.0(6) . . . . ?
N2 C12 C13 O3 179.7(3) . . . . ?
C1 C2 C3 N1 145.9(3) . . . . ?
C1 C2 C3 C10 -95.3(4) . . . . ?
C1 C2 C15 C16 -0.7(5) . . . . ?
C2 C1 C18 C17 0.1(6) . . . . ?
C2 C3 C10 O1 60.9(4) . . . . ?
C2 C3 C10 N2 -119.0(4) . . . . ?
C2 C15 C16 C17 0.4(6) . . . . ?
C3 N1 C4 C5 176.6(4) . . . . ?
C3 N1 C4 C9 -3.6(6) . . . . ?
C3 C2 C15 C16 177.7(3) . . . . ?
C4 N1 C3 C2 -65.2(5) . . . . ?
C4 N1 C3 C10 173.4(3) . . . . ?
C4 C5 C6 C7 1.0(6) . . . . ?
C5 C4 C9 C8 1.6(6) . . . . ?
C5 C6 C7 Cl1 180.0(3) . . . . ?
C5 C6 C7 C8 0.1(6) . . . . ?
C6 C7 C8 C9 -0.3(6) . . . . ?
C7 C8 C9 C4 -0.6(6) . . . . ?
C9 C4 C5 C6 -1.8(5) . . . . ?
C10 O1 C11 C12 -0.4(4) . . . . ?
C10 N2 C12 C11 0.1(4) . . . . ?
C10 N2 C12 C13 -178.1(3) . . . . ?
C11 O1 C10 N2 0.5(4) . . . . ?
C11 O1 C10 C3 -179.4(3) . . . . ?
C11 C12 C13 O2 -176.8(4) . . . . ?
C11 C12 C13 O3 1.9(6) . . . . ?
C12 N2 C10 O1 -0.4(4) . . . . ?
C12 N2 C10 C3 179.5(4) . . . . ?
C14 O3 C13 O2 0.4(6) . . . . ?
C14 O3 C13 C12 -178.2(4) . . . . ?
C15 C2 C3 N1 -32.5(4) . . . . ?
C15 C2 C3 C10 86.3(4) . . . . ?
C15 C16 C17 C18 0.2(7) . . . . ?
C16 C17 C18 C1 -0.5(6) . . . . ?
C18 C1 C2 C3 -178.0(3) . . . . ?
C18 C1 C2 C15 0.4(5) . . . . ?
Br2 C19 C20 C21 -1.1(4) . . . . ?
Br2 C19 C20 C33 179.0(2) . . . . ?
Br2 C19 C36 C35 -178.4(3) . . . . ?
Cl2 C25 C26 C27 -179.8(3) . . . . ?
O4 C29 C30 N4 -0.4(5) . . . . ?
O4 C29 C30 C31 179.6(3) . . . . ?
N3 C21 C28 O4 -174.8(3) . . . . ?
N3 C21 C28 N4 10.0(5) . . . . ?
N3 C22 C23 C24 178.6(4) . . . . ?
N3 C22 C27 C26 -178.6(4) . . . . ?
N4 C30 C31 O5 171.4(3) . . . . ?
N4 C30 C31 O6 -8.9(6) . . . . ?
C19 C20 C21 N3 145.1(3) . . . . ?
C19 C20 C21 C28 -94.7(4) . . . . ?
C19 C20 C33 C34 -1.1(5) . . . . ?
C20 C19 C36 C35 -0.1(5) . . . . ?
C20 C21 C28 O4 61.4(4) . . . . ?
C20 C21 C28 N4 -113.8(4) . . . . ?
C20 C33 C34 C35 0.9(6) . . . . ?
C21 N3 C22 C23 -3.8(6) . . . . ?
C21 N3 C22 C27 176.3(3) . . . . ?
C21 C20 C33 C34 179.0(3) . . . . ?
C22 N3 C21 C20 -61.0(4) . . . . ?
C22 N3 C21 C28 177.7(3) . . . . ?
C22 C23 C24 C25 1.0(7) . . . . ?
C23 C22 C27 C26 1.5(6) . . . . ?
C23 C24 C25 Cl2 179.8(3) . . . . ?
C23 C24 C25 C26 -0.4(7) . . . . ?
C24 C25 C26 C27 0.3(7) . . . . ?
C25 C26 C27 C22 -0.9(6) . . . . ?
C27 C22 C23 C24 -1.6(6) . . . . ?
C28 O4 C29 C30 0.5(4) . . . . ?
C28 N4 C30 C29 0.1(4) . . . . ?
C28 N4 C30 C31 -179.9(3) . . . . ?
C29 O4 C28 N4 -0.6(4) . . . . ?
C29 O4 C28 C21 -176.4(3) . . . . ?
C29 C30 C31 O5 -8.6(5) . . . . ?
C29 C30 C31 O6 171.1(5) . . . . ?
C30 N4 C28 O4 0.3(4) . . . . ?
C30 N4 C28 C21 175.6(3) . . . . ?
C32 O5 C31 O6 -0.8(6) . . . . ?
C32 O5 C31 C30 178.9(4) . . . . ?
C33 C20 C21 N3 -35.0(4) . . . . ?
C33 C20 C21 C28 85.2(3) . . . . ?
C33 C34 C35 C36 -0.2(6) . . . . ?
C34 C35 C36 C19 -0.2(5) . . . . ?
C36 C19 C20 C21 -179.3(3) . . . . ?
C36 C19 C20 C33 0.8(5) . . . . ?
